data_7244801
loop_
_publ_author_name
'Qin, Shu-Qin'
'Gan, Qian-Ying'
'Xu, Wei'
'Jiang, Ren-Wang'

_publ_section_title
;
 Hybrid interaction network of guanidinium-biphenyldisulfonic acid for the
 structure determination of liquid molecules
;
_journal_name_full CrystEngComm
_journal_paper_doi 10.1039/D2CE00228K
_journal_year 2022
_chemical_formula_moiety 'C12 H8 O6 S2, C8 H8 O2, 2(C H6 N3)'
_chemical_formula_sum 'C22 H28 N6 O8 S2'
_chemical_formula_weight 568.62
_space_group_crystal_system triclinic
_space_group_IT_number 2
_space_group_name_Hall '-P 1'
_space_group_name_H-M_alt 'P -1'
_atom_sites_solution_hydrogens geom
_atom_sites_solution_primary dual
_audit_creation_date 2021-12-13
_audit_creation_method
;
Olex2 1.3-alpha
(compiled 2020.11.12 svn.r5f609507 for OlexSys, GUI svn.r6408)
;
_audit_update_record
;
2022-02-17 deposited with the CCDC.	2022-04-14 downloaded from the CCDC.
;
_cell_angle_alpha 69.146(5)
_cell_angle_beta 86.884(4)
_cell_angle_gamma 77.000(4)
_cell_formula_units_Z 2
_cell_length_a 7.4141(3)
_cell_length_b 12.8303(7)
_cell_length_c 15.1362(9)
_cell_measurement_reflns_used 5910
_cell_measurement_temperature 149.99(10)
_cell_measurement_theta_max 73.7840
_cell_measurement_theta_min 3.7600
_cell_volume 1310.50(13)
_computing_cell_refinement 'CrysAlisPro 1.171.38.43f (Rigaku OD, 2015)'
_computing_data_collection 'CrysAlisPro 1.171.38.43f (Rigaku OD, 2015)'
_computing_data_reduction 'CrysAlisPro 1.171.38.43f (Rigaku OD, 2015)'
_computing_molecular_graphics 'Olex2 1.3-alpha (Dolomanov et al., 2009)'
_computing_publication_material 'Olex2 1.3-alpha (Dolomanov et al., 2009)'
_computing_structure_refinement 'SHELXL 2018/3 (Sheldrick, 2015)'
_computing_structure_solution 'SHELXT 2018/2 (Sheldrick, 2018)'
_diffrn_ambient_environment N~2~
_diffrn_ambient_temperature 149.99(10)
_diffrn_detector 'CCD plate'
_diffrn_detector_area_resol_mean 5.2684
_diffrn_detector_type AtlasS2
_diffrn_measured_fraction_theta_full 0.999
_diffrn_measured_fraction_theta_max 0.965
_diffrn_measurement_details
;
List of Runs (angles in degrees, time in seconds):

  # Type    Start    End  Width  t~exp~   \w     \q     \k     \f   Frames
#--------------------------------------------------------------------------
  1  \w      9.00  49.00   1.00    1.00    --   40.73 -99.00 120.00   40
  2  \w     29.00 108.00   1.00    1.50    --  107.58 -94.00   0.00   79
  3  \w     65.00 138.00   1.00    1.50    --  107.58 -77.00  90.00   73
  4  \w     57.00 170.00   1.00    1.50    --  107.58  15.00  90.00  113
  5  \w    119.00 174.00   1.00    1.50    --  107.58 125.00  60.00   55
  6  \w     94.00 126.00   1.00    1.50    --  107.58 131.00  82.00   32
  7  \w     83.00 166.00   1.00    1.50    --  107.58  45.00 150.00   83
  8  \w     37.00  65.00   1.00    1.50    --  107.58 -94.00 150.00   28
  9  \w     32.00 114.00   1.00    1.50    --  107.58 -30.00 120.00   82
 10  \w     36.00 127.00   1.00    1.50    --  107.58 -61.00   0.00   91
 11  \w     47.00  96.00   1.00    1.00    --   40.73-125.00-150.00   49
 12  \w     36.00 118.00   1.00    1.50    --  107.58-125.00 -60.00   82
 13  \w    -25.00  51.00   1.00    1.00    --   40.73 -37.00 150.00   76
 14  \w    -28.00  -2.00   1.00    1.00    --  -40.73 125.00  30.00   26
 15  \w   -105.00 -30.00   1.00    1.00    --  -40.73 -37.00-120.00   75
 16  \w   -117.00 -15.00   1.00    1.00    --  -40.73 -77.00   0.00  102
 17  \w    108.00 133.00   1.00    1.50    --  107.58 125.00-120.00   25
;
_diffrn_measurement_device 'four-circle diffractometer'
_diffrn_measurement_device_type 'SuperNova, Dual, Cu at zero, AtlasS2'
_diffrn_measurement_method '\w scans'
_diffrn_orient_matrix_type 'CrysAlisPro convention (1999,Acta A55,543-557)'
_diffrn_orient_matrix_UB_11 0.0591068000
_diffrn_orient_matrix_UB_12 -0.1209776000
_diffrn_orient_matrix_UB_13 0.0744431000
_diffrn_orient_matrix_UB_21 -0.0550014000
_diffrn_orient_matrix_UB_22 0.0487534000
_diffrn_orient_matrix_UB_23 0.0794988000
_diffrn_orient_matrix_UB_31 -0.1974716000
_diffrn_orient_matrix_UB_32 -0.0184315000
_diffrn_orient_matrix_UB_33 -0.0031875000
_diffrn_radiation_monochromator mirror
_diffrn_radiation_probe x-ray
_diffrn_radiation_type 'Cu K\a'
_diffrn_radiation_wavelength 1.54184
_diffrn_reflns_av_R_equivalents 0.0215
_diffrn_reflns_av_unetI/netI 0.0301
_diffrn_reflns_Laue_measured_fraction_full 0.999
_diffrn_reflns_Laue_measured_fraction_max 0.965
_diffrn_reflns_limit_h_max 7
_diffrn_reflns_limit_h_min -8
_diffrn_reflns_limit_k_max 14
_diffrn_reflns_limit_k_min -15
_diffrn_reflns_limit_l_max 15
_diffrn_reflns_limit_l_min -18
_diffrn_reflns_number 8801
_diffrn_reflns_point_group_measured_fraction_full 0.999
_diffrn_reflns_point_group_measured_fraction_max 0.965
_diffrn_reflns_theta_full 67.684
_diffrn_reflns_theta_max 73.940
_diffrn_reflns_theta_min 3.126
_diffrn_source 'micro-focus sealed X-ray tube'
_diffrn_source_type 'SuperNova (Cu) X-ray Source'
_exptl_absorpt_coefficient_mu 2.351
_exptl_absorpt_correction_T_max 1.00000
_exptl_absorpt_correction_T_min 0.82541
_exptl_absorpt_correction_type multi-scan
_exptl_absorpt_process_details
;
CrysAlisPro 1.171.38.43f (Rigaku Oxford Diffraction, 2015)
Empirical absorption correction using spherical harmonics,
 implemented in SCALE3 ABSPACK scaling algorithm.
;
_exptl_crystal_colour colourless
_exptl_crystal_colour_primary colourless
_exptl_crystal_density_diffrn 1.441
_exptl_crystal_description block
_exptl_crystal_F_000 596
_exptl_crystal_size_max 0.13
_exptl_crystal_size_mid 0.11
_exptl_crystal_size_min 0.09
_refine_diff_density_max 0.397
_refine_diff_density_min -0.413
_refine_diff_density_rms 0.052
_refine_ls_extinction_coef 0.0015(2)
_refine_ls_extinction_expression Fc^*^=kFc[1+0.001xFc^2^\l^3^/sin(2\q)]^-1/4^
_refine_ls_extinction_method 'SHELXL-2018/3 (Sheldrick 2018)'
_refine_ls_goodness_of_fit_ref 1.046
_refine_ls_hydrogen_treatment constr
_refine_ls_matrix_type full
_refine_ls_number_parameters 345
_refine_ls_number_reflns 5127
_refine_ls_number_restraints 0
_refine_ls_restrained_S_all 1.046
_refine_ls_R_factor_all 0.0367
_refine_ls_R_factor_gt 0.0334
_refine_ls_shift/su_max 0.001
_refine_ls_shift/su_mean 0.000
_refine_ls_structure_factor_coef Fsqd
_refine_ls_weighting_details 'w=1/[\s^2^(Fo^2^)+(0.0519P)^2^+0.4026P] where P=(Fo^2^+2Fc^2^)/3'
_refine_ls_weighting_scheme calc
_refine_ls_wR_factor_gt 0.0930
_refine_ls_wR_factor_ref 0.0953
_reflns_Friedel_coverage 0.000
_reflns_number_gt 4704
_reflns_number_total 5127
_reflns_threshold_expression 'I > 2\s(I)'
_cod_data_source_file d2ce00228k3.cif
_cod_data_source_block 1-k_2
_cod_database_code 7244801
_shelx_shelxl_version_number 2018/3
_shelx_space_group_comment
;
The symmetry employed for this shelxl refinement is uniquely defined
by the following loop, which should always be used as a source of
symmetry information in preference to the above space-group names.
They are only intended as comments.
;
_reflns_odcompleteness_completeness 99.96
_reflns_odcompleteness_iscentric 1
_reflns_odcompleteness_theta 66.97
_olex2_refinement_description
;
1. Fixed Uiso
 At 1.2 times of:
  All C(H) groups, All N(H,H) groups
 At 1.5 times of:
  All C(H,H,H) groups
2.a Aromatic/amide H refined with riding coordinates:
 C2(H2), C3(H3), C5(H5), C6(H6), C7(H7), C10(H10), C11(H11), C13(H13),
 C14(H14), C16(H16), C17(H17), C19(H19), C20(H20)
2.b X=CH2 refined with riding coordinates:
 N1(H1A,H1B), N2(H2A,H2B), N3(H3A,H3B), N4(H4A,H4B), N5(H5A,H5B), N6(H6A,H6B)
2.c Idealised Me refined as rotating group:
 C8(H8A,H8B,H8C)
;
_olex2_submission_special_instructions 'No special instructions were received'
_oxdiff_exptl_absorpt_empirical_details
;
Empirical correction (ABSPACK) includes:
- Absorption correction using spherical harmonics
- Frame scaling
;
_oxdiff_exptl_absorpt_empirical_full_max 1.300
_oxdiff_exptl_absorpt_empirical_full_min 0.664

loop_
_space_group_symop_operation_xyz
'x, y, z'
'-x, -y, -z'

loop_
_atom_site_label
_atom_site_type_symbol
_atom_site_fract_x
_atom_site_fract_y
_atom_site_fract_z
_atom_site_U_iso_or_equiv
_atom_site_adp_type
_atom_site_occupancy
_atom_site_site_symmetry_order
_atom_site_calc_flag
_atom_site_refinement_flags_posn
_atom_site_refinement_flags_adp
_atom_site_refinement_flags_occupancy
_atom_site_disorder_assembly
_atom_site_disorder_group
S1 S 0.66929(5) 0.64024(3) 0.87359(2) 0.01824(10) Uani 1 1 d . . . . .
S2 S 1.05996(5) 0.83749(3) 0.15773(2) 0.01846(10) Uani 1 1 d . . . . .
O1 O 0.50841(14) 0.59098(9) 0.87775(8) 0.0252(2) Uani 1 1 d . . . . .
O2 O 0.61954(14) 0.74993(8) 0.88804(7) 0.0214(2) Uani 1 1 d . . . . .
O3 O 0.82289(15) 0.56091(9) 0.93517(7) 0.0249(2) Uani 1 1 d . . . . .
O4 O 0.88817(14) 0.91169(9) 0.10859(7) 0.0232(2) Uani 1 1 d . . . . .
O5 O 1.21179(14) 0.89732(9) 0.14012(7) 0.0235(2) Uani 1 1 d . . . . .
O6 O 1.10700(14) 0.73036(9) 0.13955(7) 0.0222(2) Uani 1 1 d . . . . .
O7 O 0.53182(18) 0.05133(10) 0.61845(9) 0.0349(3) Uani 1 1 d . . . . .
O8 O 0.6746(2) 0.53449(12) 0.34276(11) 0.0485(4) Uani 1 1 d . . . . .
C1 C 0.5694(2) 0.14923(14) 0.55393(12) 0.0268(3) Uani 1 1 d . . . . .
C2 C 0.5603(2) 0.24939(14) 0.57274(12) 0.0279(3) Uani 1 1 d . . . . .
H2 H 0.526719 0.252732 0.631934 0.033 Uiso 1 1 calc R U . . .
C3 C 0.6020(2) 0.34320(14) 0.50194(12) 0.0293(3) Uani 1 1 d . . . . .
H3 H 0.597761 0.409795 0.514157 0.035 Uiso 1 1 calc R U . . .
C4 C 0.6504(2) 0.34003(14) 0.41272(12) 0.0288(3) Uani 1 1 d . . . . .
C5 C 0.6600(2) 0.23932(14) 0.39492(12) 0.0292(3) Uani 1 1 d . . . . .
H5 H 0.693997 0.236122 0.335729 0.035 Uiso 1 1 calc R U . . .
C6 C 0.6191(2) 0.14423(14) 0.46513(12) 0.0297(3) Uani 1 1 d . . . . .
H6 H 0.624784 0.077372 0.453100 0.036 Uiso 1 1 calc R U . . .
C7 C 0.6883(3) 0.44131(16) 0.33640(13) 0.0368(4) Uani 1 1 d . . . . .
H7 H 0.725554 0.433429 0.279011 0.044 Uiso 1 1 calc R U . . .
C8 C 0.4789(2) 0.05133(16) 0.71039(13) 0.0356(4) Uani 1 1 d . . . . .
H8A H 0.371352 0.111293 0.705102 0.053 Uiso 1 1 calc R U . . .
H8B H 0.578685 0.063718 0.740535 0.053 Uiso 1 1 calc R U . . .
H8C H 0.451165 -0.021023 0.747454 0.053 Uiso 1 1 calc R U . . .
C9 C 0.74899(19) 0.67109(12) 0.75664(10) 0.0188(3) Uani 1 1 d . . . . .
C10 C 0.7697(2) 0.78026(13) 0.70352(11) 0.0249(3) Uani 1 1 d . . . . .
H10 H 0.746580 0.836925 0.730116 0.030 Uiso 1 1 calc R U . . .
C11 C 0.8250(2) 0.80523(13) 0.61069(11) 0.0258(3) Uani 1 1 d . . . . .
H11 H 0.837741 0.878977 0.575343 0.031 Uiso 1 1 calc R U . . .
C12 C 0.86168(19) 0.72159(12) 0.56948(10) 0.0203(3) Uani 1 1 d . . . . .
C13 C 0.8438(2) 0.61141(13) 0.62545(11) 0.0261(3) Uani 1 1 d . . . . .
H13 H 0.870090 0.553878 0.599781 0.031 Uiso 1 1 calc R U . . .
C14 C 0.7881(2) 0.58575(13) 0.71804(11) 0.0258(3) Uani 1 1 d . . . . .
H14 H 0.777011 0.511863 0.754063 0.031 Uiso 1 1 calc R U . . .
C15 C 0.91461(19) 0.74957(12) 0.46880(10) 0.0201(3) Uani 1 1 d . . . . .
C16 C 0.9727(2) 0.85074(13) 0.41856(10) 0.0225(3) Uani 1 1 d . . . . .
H16 H 0.978867 0.901516 0.448850 0.027 Uiso 1 1 calc R U . . .
C17 C 1.0213(2) 0.87674(12) 0.32484(10) 0.0216(3) Uani 1 1 d . . . . .
H17 H 1.058641 0.944589 0.292445 0.026 Uiso 1 1 calc R U . . .
C18 C 1.01372(19) 0.80074(12) 0.27947(10) 0.0191(3) Uani 1 1 d . . . . .
C19 C 0.9549(2) 0.70045(12) 0.32720(10) 0.0231(3) Uani 1 1 d . . . . .
H19 H 0.948626 0.650135 0.296462 0.028 Uiso 1 1 calc R U . . .
C20 C 0.9054(2) 0.67555(13) 0.42088(11) 0.0241(3) Uani 1 1 d . . . . .
H20 H 0.865399 0.608419 0.452463 0.029 Uiso 1 1 calc R U . . .
C21 C 0.9086(2) 1.20256(12) 0.08876(10) 0.0212(3) Uani 1 1 d . . . . .
C22 C 0.3697(2) 0.31440(13) 0.88878(10) 0.0219(3) Uani 1 1 d . . . . .
N1 N 0.19525(18) 0.36873(11) 0.89322(9) 0.0242(3) Uani 1 1 d . . . . .
H1A H 0.105199 0.338261 0.889420 0.029 Uiso 1 1 calc R U . . .
H1B H 0.172909 0.434225 0.899893 0.029 Uiso 1 1 calc R U . . .
N2 N 0.50917(18) 0.36106(11) 0.89410(9) 0.0252(3) Uani 1 1 d . . . . .
H2A H 0.621282 0.325861 0.890881 0.030 Uiso 1 1 calc R U . . .
H2B H 0.487577 0.426530 0.900769 0.030 Uiso 1 1 calc R U . . .
N3 N 0.40390(18) 0.21359(11) 0.87852(10) 0.0291(3) Uani 1 1 d . . . . .
H3A H 0.516234 0.178698 0.875331 0.035 Uiso 1 1 calc R U . . .
H3B H 0.313811 0.182986 0.875035 0.035 Uiso 1 1 calc R U . . .
N4 N 0.77260(18) 1.14827(11) 0.09515(10) 0.0273(3) Uani 1 1 d . . . . .
H4A H 0.659368 1.183291 0.095883 0.033 Uiso 1 1 calc R U . . .
H4B H 0.797887 1.078145 0.098542 0.033 Uiso 1 1 calc R U . . .
N5 N 0.86853(19) 1.31057(11) 0.08356(10) 0.0288(3) Uani 1 1 d . . . . .
H5A H 0.956078 1.345713 0.080348 0.035 Uiso 1 1 calc R U . . .
H5B H 0.754987 1.345549 0.083395 0.035 Uiso 1 1 calc R U . . .
N6 N 1.08334(17) 1.14812(11) 0.08905(9) 0.0245(3) Uani 1 1 d . . . . .
H6A H 1.171322 1.182934 0.085848 0.029 Uiso 1 1 calc R U . . .
H6B H 1.108709 1.077996 0.092435 0.029 Uiso 1 1 calc R U . . .

loop_
_atom_site_aniso_label
_atom_site_aniso_U_11
_atom_site_aniso_U_22
_atom_site_aniso_U_33
_atom_site_aniso_U_23
_atom_site_aniso_U_13
_atom_site_aniso_U_12
S1 0.02014(18) 0.01869(18) 0.01747(17) -0.00768(13) 0.00305(12) -0.00585(12)
S2 0.02090(18) 0.01809(18) 0.01757(17) -0.00709(13) 0.00299(12) -0.00588(13)
O1 0.0249(5) 0.0266(5) 0.0304(6) -0.0151(4) 0.0078(4) -0.0115(4)
O2 0.0242(5) 0.0210(5) 0.0222(5) -0.0109(4) 0.0045(4) -0.0069(4)
O3 0.0288(6) 0.0233(5) 0.0200(5) -0.0062(4) -0.0010(4) -0.0024(4)
O4 0.0256(5) 0.0208(5) 0.0226(5) -0.0064(4) -0.0012(4) -0.0051(4)
O5 0.0243(5) 0.0236(5) 0.0255(5) -0.0100(4) 0.0065(4) -0.0101(4)
O6 0.0259(5) 0.0205(5) 0.0227(5) -0.0103(4) 0.0050(4) -0.0067(4)
O7 0.0435(7) 0.0295(6) 0.0335(6) -0.0119(5) 0.0056(5) -0.0115(5)
O8 0.0626(9) 0.0351(7) 0.0505(8) -0.0119(6) 0.0033(7) -0.0219(6)
C1 0.0223(7) 0.0264(8) 0.0315(8) -0.0097(6) -0.0020(6) -0.0050(6)
C2 0.0247(8) 0.0303(8) 0.0298(8) -0.0145(7) -0.0005(6) -0.0018(6)
C3 0.0256(8) 0.0257(8) 0.0383(9) -0.0144(7) -0.0044(6) -0.0025(6)
C4 0.0232(8) 0.0297(8) 0.0334(8) -0.0103(7) -0.0034(6) -0.0059(6)
C5 0.0256(8) 0.0351(9) 0.0295(8) -0.0143(7) -0.0015(6) -0.0067(6)
C6 0.0289(8) 0.0302(8) 0.0347(9) -0.0164(7) -0.0016(6) -0.0073(6)
C7 0.0371(10) 0.0368(10) 0.0368(10) -0.0101(8) -0.0020(7) -0.0129(7)
C8 0.0350(9) 0.0371(9) 0.0324(9) -0.0104(7) 0.0050(7) -0.0074(7)
C9 0.0180(7) 0.0215(7) 0.0172(6) -0.0069(5) 0.0009(5) -0.0046(5)
C10 0.0329(8) 0.0226(7) 0.0224(7) -0.0110(6) 0.0045(6) -0.0083(6)
C11 0.0359(8) 0.0207(7) 0.0209(7) -0.0066(6) 0.0053(6) -0.0088(6)
C12 0.0187(7) 0.0226(7) 0.0186(7) -0.0072(6) 0.0007(5) -0.0029(5)
C13 0.0351(8) 0.0219(7) 0.0223(7) -0.0108(6) 0.0055(6) -0.0045(6)
C14 0.0345(8) 0.0199(7) 0.0223(7) -0.0072(6) 0.0055(6) -0.0062(6)
C15 0.0188(7) 0.0218(7) 0.0189(7) -0.0073(5) 0.0009(5) -0.0029(5)
C16 0.0246(7) 0.0242(7) 0.0218(7) -0.0111(6) 0.0018(5) -0.0070(6)
C17 0.0232(7) 0.0215(7) 0.0218(7) -0.0082(6) 0.0038(5) -0.0081(5)
C18 0.0174(6) 0.0214(7) 0.0179(7) -0.0068(5) 0.0013(5) -0.0035(5)
C19 0.0292(8) 0.0207(7) 0.0211(7) -0.0094(6) 0.0033(6) -0.0061(6)
C20 0.0305(8) 0.0206(7) 0.0209(7) -0.0067(6) 0.0044(6) -0.0072(6)
C21 0.0246(7) 0.0208(7) 0.0184(7) -0.0065(5) 0.0027(5) -0.0066(5)
C22 0.0270(7) 0.0231(7) 0.0168(7) -0.0072(5) 0.0038(5) -0.0086(6)
N1 0.0249(6) 0.0244(6) 0.0269(7) -0.0134(5) 0.0031(5) -0.0063(5)
N2 0.0242(6) 0.0237(6) 0.0321(7) -0.0139(5) 0.0060(5) -0.0086(5)
N3 0.0233(7) 0.0266(7) 0.0441(8) -0.0198(6) 0.0054(6) -0.0081(5)
N4 0.0227(6) 0.0216(6) 0.0392(8) -0.0122(6) 0.0047(5) -0.0066(5)
N5 0.0234(6) 0.0218(6) 0.0432(8) -0.0138(6) 0.0046(6) -0.0060(5)
N6 0.0236(6) 0.0205(6) 0.0318(7) -0.0113(5) 0.0032(5) -0.0068(5)

loop_
_atom_type_symbol
_atom_type_description
_atom_type_scat_dispersion_real
_atom_type_scat_dispersion_imag
_atom_type_scat_source
C C 0.0181 0.0091 'International Tables Vol C Tables 4.2.6.8 and 6.1.1.4'
H H 0.0000 0.0000 'International Tables Vol C Tables 4.2.6.8 and 6.1.1.4'
N N 0.0311 0.0180 'International Tables Vol C Tables 4.2.6.8 and 6.1.1.4'
O O 0.0492 0.0322 'International Tables Vol C Tables 4.2.6.8 and 6.1.1.4'
S S 0.3331 0.5567 'International Tables Vol C Tables 4.2.6.8 and 6.1.1.4'

loop_
_geom_angle_atom_site_label_1
_geom_angle_atom_site_label_2
_geom_angle_atom_site_label_3
_geom_angle
_geom_angle_site_symmetry_1
_geom_angle_site_symmetry_3
_geom_angle_publ_flag
O1 S1 O2 111.83(6) . . ?
O1 S1 C9 106.48(6) . . ?
O2 S1 C9 105.85(6) . . ?
O3 S1 O1 113.12(6) . . ?
O3 S1 O2 112.67(6) . . ?
O3 S1 C9 106.24(6) . . ?
O4 S2 O5 112.11(6) . . ?
O4 S2 C18 105.40(6) . . ?
O5 S2 C18 106.92(6) . . ?
O6 S2 O4 112.15(6) . . ?
O6 S2 O5 113.28(6) . . ?
O6 S2 C18 106.33(6) . . ?
C1 O7 C8 118.05(13) . . ?
O7 C1 C2 123.99(15) . . ?
O7 C1 C6 115.39(14) . . ?
C6 C1 C2 120.62(15) . . ?
C1 C2 H2 120.6 . . ?
C3 C2 C1 118.88(15) . . ?
C3 C2 H2 120.6 . . ?
C2 C3 H3 119.4 . . ?
C2 C3 C4 121.27(15) . . ?
C4 C3 H3 119.4 . . ?
C3 C4 C5 119.34(15) . . ?
C3 C4 C7 121.19(15) . . ?
C5 C4 C7 119.46(16) . . ?
C4 C5 H5 119.9 . . ?
C6 C5 C4 120.22(15) . . ?
C6 C5 H5 119.9 . . ?
C1 C6 H6 120.2 . . ?
C5 C6 C1 119.67(15) . . ?
C5 C6 H6 120.2 . . ?
O8 C7 C4 124.84(18) . . ?
O8 C7 H7 117.6 . . ?
C4 C7 H7 117.6 . . ?
O7 C8 H8A 109.5 . . ?
O7 C8 H8B 109.5 . . ?
O7 C8 H8C 109.5 . . ?
H8A C8 H8B 109.5 . . ?
H8A C8 H8C 109.5 . . ?
H8B C8 H8C 109.5 . . ?
C10 C9 S1 120.21(11) . . ?
C10 C9 C14 120.11(13) . . ?
C14 C9 S1 119.67(11) . . ?
C9 C10 H10 120.0 . . ?
C9 C10 C11 120.04(14) . . ?
C11 C10 H10 120.0 . . ?
C10 C11 H11 119.5 . . ?
C10 C11 C12 121.04(14) . . ?
C12 C11 H11 119.5 . . ?
C11 C12 C13 117.71(13) . . ?
C11 C12 C15 120.94(13) . . ?
C13 C12 C15 121.34(13) . . ?
C12 C13 H13 119.2 . . ?
C14 C13 C12 121.66(14) . . ?
C14 C13 H13 119.2 . . ?
C9 C14 H14 120.3 . . ?
C13 C14 C9 119.40(14) . . ?
C13 C14 H14 120.3 . . ?
C16 C15 C12 121.53(13) . . ?
C20 C15 C12 120.65(13) . . ?
C20 C15 C16 117.82(13) . . ?
C15 C16 H16 119.3 . . ?
C17 C16 C15 121.42(14) . . ?
C17 C16 H16 119.3 . . ?
C16 C17 H17 120.2 . . ?
C16 C17 C18 119.52(13) . . ?
C18 C17 H17 120.2 . . ?
C17 C18 S2 119.87(11) . . ?
C19 C18 S2 119.60(11) . . ?
C19 C18 C17 120.31(13) . . ?
C18 C19 H19 120.1 . . ?
C20 C19 C18 119.72(14) . . ?
C20 C19 H19 120.1 . . ?
C15 C20 H20 119.4 . . ?
C19 C20 C15 121.21(14) . . ?
C19 C20 H20 119.4 . . ?
N5 C21 N4 119.65(13) . . ?
N5 C21 N6 120.31(13) . . ?
N6 C21 N4 120.03(13) . . ?
N2 C22 N1 120.37(14) . . ?
N3 C22 N1 119.95(13) . . ?
N3 C22 N2 119.68(14) . . ?
C22 N1 H1A 120.0 . . ?
C22 N1 H1B 120.0 . . ?
H1A N1 H1B 120.0 . . ?
C22 N2 H2A 120.0 . . ?
C22 N2 H2B 120.0 . . ?
H2A N2 H2B 120.0 . . ?
C22 N3 H3A 120.0 . . ?
C22 N3 H3B 120.0 . . ?
H3A N3 H3B 120.0 . . ?
C21 N4 H4A 120.0 . . ?
C21 N4 H4B 120.0 . . ?
H4A N4 H4B 120.0 . . ?
C21 N5 H5A 120.0 . . ?
C21 N5 H5B 120.0 . . ?
H5A N5 H5B 120.0 . . ?
C21 N6 H6A 120.0 . . ?
C21 N6 H6B 120.0 . . ?
H6A N6 H6B 120.0 . . ?

loop_
_geom_bond_atom_site_label_1
_geom_bond_atom_site_label_2
_geom_bond_distance
_geom_bond_site_symmetry_2
_geom_bond_publ_flag
S1 O1 1.4591(11) . ?
S1 O2 1.4634(10) . ?
S1 O3 1.4560(11) . ?
S1 C9 1.7697(14) . ?
S2 O4 1.4612(11) . ?
S2 O5 1.4622(10) . ?
S2 O6 1.4594(10) . ?
S2 C18 1.7665(14) . ?
O7 C1 1.365(2) . ?
O7 C8 1.425(2) . ?
O8 C7 1.215(2) . ?
C1 C2 1.399(2) . ?
C1 C6 1.394(2) . ?
C2 H2 0.9300 . ?
C2 C3 1.381(2) . ?
C3 H3 0.9300 . ?
C3 C4 1.391(2) . ?
C4 C5 1.397(2) . ?
C4 C7 1.471(2) . ?
C5 H5 0.9300 . ?
C5 C6 1.385(2) . ?
C6 H6 0.9300 . ?
C7 H7 0.9300 . ?
C8 H8A 0.9600 . ?
C8 H8B 0.9600 . ?
C8 H8C 0.9600 . ?
C9 C10 1.383(2) . ?
C9 C14 1.385(2) . ?
C10 H10 0.9300 . ?
C10 C11 1.386(2) . ?
C11 H11 0.9300 . ?
C11 C12 1.393(2) . ?
C12 C13 1.397(2) . ?
C12 C15 1.488(2) . ?
C13 H13 0.9300 . ?
C13 C14 1.383(2) . ?
C14 H14 0.9300 . ?
C15 C16 1.401(2) . ?
C15 C20 1.399(2) . ?
C16 H16 0.9300 . ?
C16 C17 1.384(2) . ?
C17 H17 0.9300 . ?
C17 C18 1.390(2) . ?
C18 C19 1.387(2) . ?
C19 H19 0.9300 . ?
C19 C20 1.386(2) . ?
C20 H20 0.9300 . ?
C21 N4 1.3298(19) . ?
C21 N5 1.3245(19) . ?
C21 N6 1.3259(19) . ?
C22 N1 1.335(2) . ?
C22 N2 1.3254(19) . ?
C22 N3 1.3238(19) . ?
N1 H1A 0.8600 . ?
N1 H1B 0.8600 . ?
N2 H2A 0.8600 . ?
N2 H2B 0.8600 . ?
N3 H3A 0.8600 . ?
N3 H3B 0.8600 . ?
N4 H4A 0.8600 . ?
N4 H4B 0.8600 . ?
N5 H5A 0.8600 . ?
N5 H5B 0.8600 . ?
N6 H6A 0.8600 . ?
N6 H6B 0.8600 . ?

loop_
_geom_torsion_atom_site_label_1
_geom_torsion_atom_site_label_2
_geom_torsion_atom_site_label_3
_geom_torsion_atom_site_label_4
_geom_torsion
_geom_torsion_site_symmetry_1
_geom_torsion_site_symmetry_2
_geom_torsion_site_symmetry_3
_geom_torsion_site_symmetry_4
_geom_torsion_publ_flag
S1 C9 C10 C11 -177.39(12) . . . . ?
S1 C9 C14 C13 177.64(12) . . . . ?
S2 C18 C19 C20 -175.26(11) . . . . ?
O1 S1 C9 C10 125.19(12) . . . . ?
O1 S1 C9 C14 -53.93(13) . . . . ?
O2 S1 C9 C10 6.03(14) . . . . ?
O2 S1 C9 C14 -173.08(12) . . . . ?
O3 S1 C9 C10 -113.97(12) . . . . ?
O3 S1 C9 C14 66.92(13) . . . . ?
O4 S2 C18 C17 -80.77(13) . . . . ?
O4 S2 C18 C19 93.79(12) . . . . ?
O5 S2 C18 C17 38.69(13) . . . . ?
O5 S2 C18 C19 -146.75(12) . . . . ?
O6 S2 C18 C17 160.00(11) . . . . ?
O6 S2 C18 C19 -25.44(13) . . . . ?
O7 C1 C2 C3 179.76(14) . . . . ?
O7 C1 C6 C5 -179.94(14) . . . . ?
C1 C2 C3 C4 0.8(2) . . . . ?
C2 C1 C6 C5 0.0(2) . . . . ?
C2 C3 C4 C5 -1.1(2) . . . . ?
C2 C3 C4 C7 177.80(15) . . . . ?
C3 C4 C5 C6 1.0(2) . . . . ?
C3 C4 C7 O8 -2.9(3) . . . . ?
C4 C5 C6 C1 -0.4(2) . . . . ?
C5 C4 C7 O8 176.05(17) . . . . ?
C6 C1 C2 C3 -0.2(2) . . . . ?
C7 C4 C5 C6 -178.00(15) . . . . ?
C8 O7 C1 C2 0.4(2) . . . . ?
C8 O7 C1 C6 -179.59(14) . . . . ?
C9 C10 C11 C12 -0.4(2) . . . . ?
C10 C9 C14 C13 -1.5(2) . . . . ?
C10 C11 C12 C13 -1.0(2) . . . . ?
C10 C11 C12 C15 177.85(14) . . . . ?
C11 C12 C13 C14 1.3(2) . . . . ?
C11 C12 C15 C16 15.6(2) . . . . ?
C11 C12 C15 C20 -163.59(14) . . . . ?
C12 C13 C14 C9 -0.1(2) . . . . ?
C12 C15 C16 C17 -179.77(13) . . . . ?
C12 C15 C20 C19 -179.80(13) . . . . ?
C13 C12 C15 C16 -165.54(14) . . . . ?
C13 C12 C15 C20 15.3(2) . . . . ?
C14 C9 C10 C11 1.7(2) . . . . ?
C15 C12 C13 C14 -177.59(14) . . . . ?
C15 C16 C17 C18 -0.5(2) . . . . ?
C16 C15 C20 C19 1.0(2) . . . . ?
C16 C17 C18 S2 175.66(11) . . . . ?
C16 C17 C18 C19 1.1(2) . . . . ?
C17 C18 C19 C20 -0.7(2) . . . . ?
C18 C19 C20 C15 -0.4(2) . . . . ?
C20 C15 C16 C17 -0.5(2) . . . . ?
